data_7242660
loop_
_publ_author_name
'Jin, Jian-Ce'
'Lin, Yang-Peng'
'Lin, Li-Fang'
'Xiao, Cao'
'Song, Ying'
'Shen, Nan-Nan'
'Gong, Liao-Kuo'
'Zhang, Zhi-Zhuan'
'Du, Ke-Zhao'
'Huang, Xiao-Ying'

_publ_section_title
;
 2,2&#x2032;-Bipyridyl-1,1&#x2032;-dioxide based bismuth(iii) bromide
 hybrids: studies on crystal structure and luminescence
;
_journal_issue 20
_journal_name_full CrystEngComm
_journal_page_first 3744
_journal_page_last 3752
_journal_paper_doi 10.1039/D1CE00362C
_journal_volume 23
_journal_year 2021
_chemical_formula_sum 'C20 H16 Bi2 Br6 N4 O4'
_chemical_formula_weight 1273.79
_space_group_crystal_system triclinic
_space_group_IT_number 2
_space_group_name_Hall '-P 1'
_space_group_name_H-M_alt 'P -1'
_atom_sites_solution_hydrogens geom
_audit_creation_method SHELXL-2018/3
_audit_update_record
;
2021-01-07 deposited with the CCDC.	2021-04-15 downloaded from the CCDC.
;
_cell_angle_alpha 67.643(6)
_cell_angle_beta 88.319(5)
_cell_angle_gamma 61.421(5)
_cell_formula_units_Z 1
_cell_length_a 9.5836(5)
_cell_length_b 9.5888(5)
_cell_length_c 10.0923(6)
_cell_measurement_reflns_used 6964
_cell_measurement_temperature 100(2)
_cell_measurement_theta_max 29.4210
_cell_measurement_theta_min 2.2670
_cell_volume 739.79(9)
_computing_structure_refinement 'SHELXL-2018/3 (Sheldrick, 2018)'
_computing_structure_solution 'SHELXT 2014/5 (Sheldrick, 2014)'
_diffrn_ambient_temperature 100(2)
_diffrn_measured_fraction_theta_full 1.000
_diffrn_measured_fraction_theta_max 1.000
_diffrn_measurement_device_type 'SuperNova, Dual, Cu at home/near, Atlas'
_diffrn_radiation_type MoK\a
_diffrn_radiation_wavelength 0.71073
_diffrn_reflns_av_R_equivalents 0.0878
_diffrn_reflns_av_unetI/netI 0.0565
_diffrn_reflns_Laue_measured_fraction_full 1.000
_diffrn_reflns_Laue_measured_fraction_max 1.000
_diffrn_reflns_limit_h_max 11
_diffrn_reflns_limit_h_min -11
_diffrn_reflns_limit_k_max 11
_diffrn_reflns_limit_k_min -11
_diffrn_reflns_limit_l_max 12
_diffrn_reflns_limit_l_min -12
_diffrn_reflns_number 13912
_diffrn_reflns_point_group_measured_fraction_full 1.000
_diffrn_reflns_point_group_measured_fraction_max 1.000
_diffrn_reflns_theta_full 25.000
_diffrn_reflns_theta_max 25.027
_diffrn_reflns_theta_min 2.222
_exptl_absorpt_coefficient_mu 20.012
_exptl_absorpt_correction_T_max 1.00000
_exptl_absorpt_correction_T_min 0.38029
_exptl_absorpt_correction_type multi-scan
_exptl_crystal_colour yellow
_exptl_crystal_density_diffrn 2.859
_exptl_crystal_description block
_exptl_crystal_F_000 572
_exptl_crystal_size_max 0.300
_exptl_crystal_size_mid 0.250
_exptl_crystal_size_min 0.200
_refine_diff_density_max 1.977
_refine_diff_density_min -2.134
_refine_diff_density_rms 0.235
_refine_ls_extinction_coef 0.00153(13)
_refine_ls_extinction_expression Fc^*^=kFc[1+0.001xFc^2^\l^3^/sin(2\q)]^-1/4^
_refine_ls_extinction_method 'SHELXL-2018/3 (Sheldrick 2018)'
_refine_ls_goodness_of_fit_ref 1.031
_refine_ls_hydrogen_treatment constr
_refine_ls_matrix_type full
_refine_ls_number_parameters 164
_refine_ls_number_reflns 2617
_refine_ls_number_restraints 18
_refine_ls_restrained_S_all 1.028
_refine_ls_R_factor_all 0.0331
_refine_ls_R_factor_gt 0.0290
_refine_ls_shift/su_max 0.001
_refine_ls_shift/su_mean 0.000
_refine_ls_structure_factor_coef Fsqd
_refine_ls_weighting_details 'w=1/[\s^2^(Fo^2^)+2.8000P] where P=(Fo^2^+2Fc^2^)/3'
_refine_ls_weighting_scheme calc
_refine_ls_wR_factor_gt 0.0570
_refine_ls_wR_factor_ref 0.0600
_reflns_Friedel_coverage 0.000
_reflns_number_gt 2397
_reflns_number_total 2617
_reflns_threshold_expression 'I > 2\s(I)'
_cod_data_source_file d1ce00362c2.cif
_cod_data_source_block x
_cod_depositor_comments 'Adding full bibliography for 7242660--7242662.cif.'
_cod_original_cell_volume 739.79(8)
_cod_database_code 7242660
_shelx_shelxl_version_number 2018/3
_shelx_space_group_comment
;
The symmetry employed for this shelxl refinement is uniquely defined
by the following loop, which should always be used as a source of
symmetry information in preference to the above space-group names.
They are only intended as comments.
;
_shelx_estimated_absorpt_t_min 0.065
_shelx_estimated_absorpt_t_max 0.108

loop_
_space_group_symop_operation_xyz
'x, y, z'
'-x, -y, -z'

loop_
_atom_site_label
_atom_site_type_symbol
_atom_site_fract_x
_atom_site_fract_y
_atom_site_fract_z
_atom_site_U_iso_or_equiv
_atom_site_adp_type
_atom_site_occupancy
_atom_site_site_symmetry_order
_atom_site_calc_flag
_atom_site_refinement_flags_posn
_atom_site_refinement_flags_adp
_atom_site_refinement_flags_occupancy
_atom_site_disorder_assembly
_atom_site_disorder_group
Bi1 Bi 0.22323(3) 0.29570(3) 0.65060(3) 0.00768(11) Uani 1 1 d . . . . .
Br1 Br 0.37216(9) -0.04950(8) 0.82934(8) 0.01785(18) Uani 1 1 d . . . . .
Br2 Br 0.16703(8) 0.41123(8) 0.87217(7) 0.01179(17) Uani 1 1 d . . . . .
Br3 Br 0.10178(8) 0.66453(8) 0.43033(7) 0.01093(17) Uani 1 1 d . . . . .
O1 O 0.4600(5) 0.2953(6) 0.6602(5) 0.0115(11) Uani 1 1 d . . . . .
O2 O 0.3415(6) 0.2073(6) 0.4647(5) 0.0129(11) Uani 1 1 d . . . . .
N1 N 0.5977(7) 0.1601(7) 0.6601(6) 0.0088(12) Uani 1 1 d . . . . .
N2 N 0.3835(7) 0.3120(7) 0.3650(6) 0.0100(13) Uani 1 1 d . . . . .
C1 C 0.6948(9) 0.0383(9) 0.7890(8) 0.0176(17) Uani 1 1 d . . . . .
H1 H 0.661348 0.044617 0.877084 0.021 Uiso 1 1 calc R U . . .
C2 C 0.8434(9) -0.0963(9) 0.7930(8) 0.0164(17) Uani 1 1 d . . . . .
H2 H 0.911570 -0.184345 0.884109 0.020 Uiso 1 1 calc R U . . .
C3 C 0.8933(8) -0.1034(8) 0.6650(8) 0.0119(16) Uani 1 1 d . . . . .
H3 H 0.996417 -0.194636 0.667080 0.014 Uiso 1 1 calc R U . . .
C4 C 0.7906(8) 0.0247(8) 0.5330(8) 0.0095(14) Uani 1 1 d . U . . .
H4 H 0.823101 0.021737 0.443801 0.011 Uiso 1 1 calc R U . . .
C5 C 0.6403(8) 0.1572(8) 0.5318(7) 0.0062(14) Uani 1 1 d . U . . .
C6 C 0.5279(8) 0.2972(8) 0.3930(7) 0.0071(14) Uani 1 1 d . U . . .
C7 C 0.5721(8) 0.4050(8) 0.2898(7) 0.0104(15) Uani 1 1 d . . . . .
H7 H 0.673594 0.395187 0.308903 0.012 Uiso 1 1 calc R U . . .
C8 C 0.4673(9) 0.5271(9) 0.1588(8) 0.0149(16) Uani 1 1 d . . . . .
H8 H 0.494546 0.604778 0.088103 0.018 Uiso 1 1 calc R U . . .
C9 C 0.3244(9) 0.5353(9) 0.1314(8) 0.0148(16) Uani 1 1 d . . . . .
H9 H 0.253350 0.616363 0.040129 0.018 Uiso 1 1 calc R U . . .
C10 C 0.2828(8) 0.4257(8) 0.2364(8) 0.0138(16) Uani 1 1 d . . . . .
H10 H 0.183414 0.431023 0.217391 0.017 Uiso 1 1 calc R U . . .

loop_
_atom_site_aniso_label
_atom_site_aniso_U_11
_atom_site_aniso_U_22
_atom_site_aniso_U_33
_atom_site_aniso_U_23
_atom_site_aniso_U_13
_atom_site_aniso_U_12
Bi1 0.00951(16) 0.00534(15) 0.00716(16) -0.00065(11) 0.00229(11) -0.00452(12)
Br1 0.0298(4) 0.0066(3) 0.0100(4) -0.0008(3) 0.0033(3) -0.0060(3)
Br2 0.0151(4) 0.0109(3) 0.0091(4) -0.0027(3) 0.0041(3) -0.0076(3)
Br3 0.0135(4) 0.0081(3) 0.0121(4) -0.0026(3) 0.0028(3) -0.0073(3)
O1 0.006(2) 0.014(3) 0.016(3) -0.010(2) 0.004(2) -0.004(2)
O2 0.018(3) 0.011(2) 0.015(3) -0.005(2) 0.004(2) -0.011(2)
N1 0.012(3) 0.006(3) 0.007(3) -0.001(2) 0.001(3) -0.005(2)
N2 0.014(3) 0.011(3) 0.013(3) -0.009(3) 0.007(3) -0.009(3)
C1 0.018(4) 0.017(4) 0.008(4) 0.004(3) -0.001(3) -0.009(3)
C2 0.019(4) 0.013(4) 0.013(4) 0.002(3) 0.004(3) -0.011(3)
C3 0.010(4) 0.007(3) 0.018(4) -0.002(3) 0.004(3) -0.006(3)
C4 0.0095(17) 0.0094(16) 0.0103(17) -0.0038(11) 0.0019(10) -0.0056(11)
C5 0.0065(16) 0.0063(16) 0.0069(17) -0.0024(10) 0.0010(9) -0.0043(11)
C6 0.0079(17) 0.0067(16) 0.0067(17) -0.0033(11) 0.0017(10) -0.0032(11)
C7 0.014(4) 0.004(3) 0.012(4) -0.001(3) 0.003(3) -0.005(3)
C8 0.024(4) 0.013(4) 0.009(4) -0.004(3) 0.006(3) -0.011(3)
C9 0.017(4) 0.012(4) 0.009(4) -0.002(3) -0.002(3) -0.004(3)
C10 0.012(4) 0.013(4) 0.012(4) -0.006(3) -0.005(3) -0.002(3)

loop_
_atom_type_symbol
_atom_type_description
_atom_type_scat_dispersion_real
_atom_type_scat_dispersion_imag
_atom_type_scat_source
C C 0.0033 0.0016 'International Tables Vol C Tables 4.2.6.8 and 6.1.1.4'
H H 0.0000 0.0000 'International Tables Vol C Tables 4.2.6.8 and 6.1.1.4'
Bi Bi -4.1077 10.2566 'International Tables Vol C Tables 4.2.6.8 and 6.1.1.4'
Br Br -0.2901 2.4595 'International Tables Vol C Tables 4.2.6.8 and 6.1.1.4'
N N 0.0061 0.0033 'International Tables Vol C Tables 4.2.6.8 and 6.1.1.4'
O O 0.0106 0.0060 'International Tables Vol C Tables 4.2.6.8 and 6.1.1.4'

loop_
_geom_angle_atom_site_label_1
_geom_angle_atom_site_label_2
_geom_angle_atom_site_label_3
_geom_angle
_geom_angle_site_symmetry_1
_geom_angle_site_symmetry_3
_geom_angle_publ_flag
O1 Bi1 O2 75.87(15) . . ?
O1 Bi1 Br1 91.58(11) . . ?
O2 Bi1 Br1 86.20(10) . . ?
O1 Bi1 Br2 86.59(12) . . ?
O2 Bi1 Br2 162.39(10) . . ?
Br1 Bi1 Br2 95.95(2) . . ?
O1 Bi1 Br3 81.98(11) . . ?
O2 Bi1 Br3 86.60(10) . . ?
Br1 Bi1 Br3 171.33(2) . . ?
Br2 Bi1 Br3 89.48(2) . . ?
O1 Bi1 Br3 168.09(12) . 2_566 ?
O2 Bi1 Br3 95.66(10) . 2_566 ?
Br1 Bi1 Br3 96.24(2) . 2_566 ?
Br2 Bi1 Br3 101.46(2) . 2_566 ?
Br3 Bi1 Br3 89.264(19) . 2_566 ?
Bi1 Br3 Bi1 90.736(19) . 2_566 ?
N1 O1 Bi1 120.6(3) . . ?
N2 O2 Bi1 116.6(3) . . ?
O1 N1 C1 117.8(6) . . ?
O1 N1 C5 119.6(5) . . ?
C1 N1 C5 122.4(6) . . ?
O2 N2 C10 118.7(5) . . ?
O2 N2 C6 119.7(5) . . ?
C10 N2 C6 121.5(6) . . ?
N1 C1 C2 119.6(7) . . ?
N1 C1 H1 120.2 . . ?
C2 C1 H1 120.2 . . ?
C1 C2 C3 120.2(7) . . ?
C1 C2 H2 119.9 . . ?
C3 C2 H2 119.9 . . ?
C2 C3 C4 119.0(7) . . ?
C2 C3 H3 120.5 . . ?
C4 C3 H3 120.5 . . ?
C3 C4 C5 119.7(7) . . ?
C3 C4 H4 120.1 . . ?
C5 C4 H4 120.1 . . ?
N1 C5 C4 119.1(6) . . ?
N1 C5 C6 119.6(6) . . ?
C4 C5 C6 121.3(6) . . ?
N2 C6 C7 119.9(6) . . ?
N2 C6 C5 118.7(6) . . ?
C7 C6 C5 121.3(6) . . ?
C8 C7 C6 119.4(6) . . ?
C8 C7 H7 120.3 . . ?
C6 C7 H7 120.3 . . ?
C9 C8 C7 119.5(7) . . ?
C9 C8 H8 120.3 . . ?
C7 C8 H8 120.3 . . ?
C8 C9 C10 120.1(7) . . ?
C8 C9 H9 119.9 . . ?
C10 C9 H9 119.9 . . ?
N2 C10 C9 119.5(6) . . ?
N2 C10 H10 120.2 . . ?
C9 C10 H10 120.2 . . ?

loop_
_geom_bond_atom_site_label_1
_geom_bond_atom_site_label_2
_geom_bond_distance
_geom_bond_site_symmetry_2
_geom_bond_publ_flag
Bi1 O1 2.272(4) . ?
Bi1 O2 2.385(5) . ?
Bi1 Br1 2.7085(7) . ?
Bi1 Br2 2.7859(8) . ?
Bi1 Br3 3.0061(7) . ?
Bi1 Br3 3.0479(7) 2_566 ?
O1 N1 1.336(7) . ?
O2 N2 1.333(7) . ?
N1 C1 1.341(8) . ?
N1 C5 1.352(9) . ?
N2 C10 1.340(8) . ?
N2 C6 1.349(8) . ?
C1 C2 1.379(10) . ?
C1 H1 0.9500 . ?
C2 C3 1.379(10) . ?
C2 H2 0.9500 . ?
C3 C4 1.388(9) . ?
C3 H3 0.9500 . ?
C4 C5 1.389(9) . ?
C4 H4 0.9500 . ?
C5 C6 1.483(8) . ?
C6 C7 1.380(9) . ?
C7 C8 1.380(9) . ?
C7 H7 0.9500 . ?
C8 C9 1.364(9) . ?
C8 H8 0.9500 . ?
C9 C10 1.384(10) . ?
C9 H9 0.9500 . ?
C10 H10 0.9500 . ?

loop_
_geom_hbond_atom_site_label_D
_geom_hbond_atom_site_label_H
_geom_hbond_atom_site_label_A
_geom_hbond_distance_DH
_geom_hbond_distance_HA
_geom_hbond_distance_DA
_geom_hbond_angle_DHA
_geom_hbond_site_symmetry_A
_geom_hbond_publ_flag
C1 H1 Br1 0.95 2.99 3.920(8) 167.6 2_657 yes
C2 H2 Br2 0.95 2.96 3.613(7) 127.4 2_657 yes
C7 H7 Br2 0.95 3.01 3.717(7) 131.9 2_666 yes
C10 H10 Br2 0.95 2.94 3.841(7) 158.1 2_566 yes

loop_
_geom_torsion_atom_site_label_1
_geom_torsion_atom_site_label_2
_geom_torsion_atom_site_label_3
_geom_torsion_atom_site_label_4
_geom_torsion
_geom_torsion_site_symmetry_1
_geom_torsion_site_symmetry_2
_geom_torsion_site_symmetry_3
_geom_torsion_site_symmetry_4
_geom_torsion_publ_flag
Bi1 O1 N1 C1 -97.2(5) . . . . ?
Bi1 O1 N1 C5 87.8(6) . . . . ?
Bi1 O2 N2 C10 -98.3(6) . . . . ?
Bi1 O2 N2 C6 84.2(6) . . . . ?
O1 N1 C1 C2 -175.2(6) . . . . ?
C5 N1 C1 C2 -0.4(9) . . . . ?
N1 C1 C2 C3 1.4(10) . . . . ?
C1 C2 C3 C4 -1.2(9) . . . . ?
C2 C3 C4 C5 0.0(9) . . . . ?
O1 N1 C5 C4 173.9(5) . . . . ?
C1 N1 C5 C4 -0.8(9) . . . . ?
O1 N1 C5 C6 -4.6(8) . . . . ?
C1 N1 C5 C6 -179.3(5) . . . . ?
C3 C4 C5 N1 1.0(8) . . . . ?
C3 C4 C5 C6 179.4(5) . . . . ?
O2 N2 C6 C7 179.7(6) . . . . ?
C10 N2 C6 C7 2.3(10) . . . . ?
O2 N2 C6 C5 3.3(9) . . . . ?
C10 N2 C6 C5 -174.1(6) . . . . ?
N1 C5 C6 N2 -64.1(8) . . . . ?
C4 C5 C6 N2 117.4(7) . . . . ?
N1 C5 C6 C7 119.5(7) . . . . ?
C4 C5 C6 C7 -59.0(8) . . . . ?
N2 C6 C7 C8 0.0(10) . . . . ?
C5 C6 C7 C8 176.4(6) . . . . ?
C6 C7 C8 C9 -2.2(10) . . . . ?
C7 C8 C9 C10 2.1(11) . . . . ?
O2 N2 C10 C9 -179.9(6) . . . . ?
C6 N2 C10 C9 -2.4(10) . . . . ?
C8 C9 C10 N2 0.2(11) . . . . ?
